data_1571909
loop_
_publ_author_name
'Kohl, Senta J.'
'Sigmund, Lukas M.'
'Schmitt, Manuel'
'Greb, Lutz'

_publ_section_title
;
 Nitrogen monoxide and calix[4]pyrrolato aluminate: structural constraint
 enabled NO dimerization.
;
_journal_issue 28
_journal_name_full 'Chemical science'
_journal_page_first 10803
_journal_page_last 10809
_journal_paper_doi 10.1039/d4sc02378a
_journal_volume 15
_journal_year 2024
_chemical_formula_moiety 'C34 H37 Al N5 O, C24 H20 P [+ solvent]'
_chemical_formula_sum 'C58 H57 Al N5 O P'
_chemical_formula_weight 898.03
_space_group_crystal_system triclinic
_space_group_IT_number 2
_space_group_name_Hall '-P 1'
_space_group_name_H-M_alt 'P -1'
_atom_sites_solution_hydrogens geom
_atom_sites_solution_primary direct
_audit_creation_method
;FinalCif V130 by Daniel Kratzert, Freiburg 2024, 
https://dkratzert.de/finalcif.html
;
_audit_update_record
;
2024-03-21 deposited with the CCDC.	2024-06-17 downloaded from the CCDC.
;
_cell_angle_alpha 72.594(2)
_cell_angle_beta 80.317(2)
_cell_angle_gamma 63.381(2)
_cell_formula_units_Z 2
_cell_length_a 12.7974(8)
_cell_length_b 13.9223(8)
_cell_length_c 17.5632(10)
_cell_measurement_reflns_used 9380
_cell_measurement_temperature 100(2)
_cell_measurement_theta_max 33.294
_cell_measurement_theta_min 2.6395
_cell_volume 2667.3(3)
_computing_cell_refinement 'SAINT V8.40B'
_computing_data_collection 'Bruker BIS V6.2.15/2021-03-15 and APEX4 2021.10-0'
_computing_data_reduction 'SAINT V8.40B'
_computing_structure_refinement 'SHELXL-2019/2 (Sheldrick, 2019)'
_computing_structure_solution 'SHELXT 2018/2 (Sheldrick, 2018)'
_diffrn_ambient_environment N~2~
_diffrn_ambient_temperature 100(2)
_diffrn_detector CPAD
_diffrn_detector_area_resol_mean 7.41
_diffrn_detector_type 'Bruker PHOTON III'
_diffrn_measured_fraction_theta_full 0.999
_diffrn_measured_fraction_theta_max 0.973
_diffrn_measurement_device 'three-circle diffractometer'
_diffrn_measurement_device_type 'Bruker D8 VENTURE dual wavelength Mo/Cu'
_diffrn_measurement_method '\w and \f scans'
_diffrn_measurement_specimen_support 'MiTeGen micromount'
_diffrn_radiation_monochromator 'mirror optics'
_diffrn_radiation_probe x-ray
_diffrn_radiation_type MoK\a
_diffrn_radiation_wavelength 0.71073
_diffrn_reflns_av_R_equivalents 0.0562
_diffrn_reflns_av_unetI/netI 0.0364
_diffrn_reflns_Laue_measured_fraction_full 0.999
_diffrn_reflns_Laue_measured_fraction_max 0.973
_diffrn_reflns_limit_h_max 20
_diffrn_reflns_limit_h_min -19
_diffrn_reflns_limit_k_max 20
_diffrn_reflns_limit_k_min -21
_diffrn_reflns_limit_l_max 27
_diffrn_reflns_limit_l_min -26
_diffrn_reflns_number 180426
_diffrn_reflns_point_group_measured_fraction_full 0.999
_diffrn_reflns_point_group_measured_fraction_max 0.973
_diffrn_reflns_theta_full 25.242
_diffrn_reflns_theta_max 33.812
_diffrn_reflns_theta_min 2.116
_diffrn_source 'microfocus sealed X-ray tube'
_diffrn_source_current 1.4
_diffrn_source_type 'Incoatec I\ms'
_diffrn_source_voltage 50.0
_exptl_absorpt_coefficient_mu 0.110
_exptl_absorpt_correction_T_max 0.7467
_exptl_absorpt_correction_T_min 0.711
_exptl_absorpt_correction_type multi-scan
_exptl_absorpt_process_details
;SADABS-2016/2 - Bruker AXS area detector scaling and absorption correction: 
Krause, L., Herbst-Irmer, R., Sheldrick G.M. & Stalke D., J. Appl. Cryst. 48 
(2015) 3-10
;
_exptl_crystal_colour yellow
_exptl_crystal_density_diffrn 1.118
_exptl_crystal_description block
_exptl_crystal_F_000 952
_exptl_crystal_recrystallization_method 'Crystallization by vapor diffusion of n-pentane into a DCM/ toluene soltion.'
_exptl_crystal_size_max 0.45
_exptl_crystal_size_mid 0.30
_exptl_crystal_size_min 0.11
_refine_diff_density_max 0.471
_refine_diff_density_min -0.406
_refine_diff_density_rms 0.056
_refine_ls_extinction_method none
_refine_ls_goodness_of_fit_ref 1.029
_refine_ls_hydrogen_treatment constr
_refine_ls_matrix_type full
_refine_ls_number_parameters 603
_refine_ls_number_reflns 20863
_refine_ls_number_restraints 1245
_refine_ls_restrained_S_all 1.001
_refine_ls_R_factor_all 0.0560
_refine_ls_R_factor_gt 0.0424
_refine_ls_shift/su_max 0.001
_refine_ls_shift/su_mean 0.000
_refine_ls_structure_factor_coef Fsqd
_refine_ls_weighting_details 'w=1/[\s^2^(Fo^2^)+(0.0617P)^2^+0.7162P] where P=(Fo^2^+2Fc^2^)/3'
_refine_ls_weighting_scheme calc
_refine_ls_wR_factor_gt 0.1122
_refine_ls_wR_factor_ref 0.1225
_reflns_Friedel_coverage 0.000
_reflns_number_gt 16636
_reflns_number_total 20863
_reflns_threshold_expression 'I > 2\s(I)'
_cod_data_source_file d4sc02378a2.cif
_cod_data_source_block lms411b_a_sq
_cod_depositor_comments 'Adding full bibliography for 1571908--1571909.cif.'
_cod_database_code 1571909
_shelx_shelxl_version_number 2019/3
_shelx_space_group_comment
;
The symmetry employed for this shelxl refinement is uniquely defined
by the following loop, which should always be used as a source of
symmetry information in preference to the above space-group names.
They are only intended as comments.
;
_diffrn_measurement_ambient_temperature_device_make 'Oxford Cryostream 800'

loop_
_space_group_symop_operation_xyz
'x, y, z'
'-x, -y, -z'

loop_
_atom_site_label
_atom_site_type_symbol
_atom_site_fract_x
_atom_site_fract_y
_atom_site_fract_z
_atom_site_U_iso_or_equiv
_atom_site_adp_type
_atom_site_occupancy
_atom_site_site_symmetry_order
_atom_site_calc_flag
_atom_site_refinement_flags_posn
_atom_site_refinement_flags_adp
_atom_site_refinement_flags_occupancy
_atom_site_disorder_assembly
_atom_site_disorder_group
P1 P 0.45540(2) 0.42070(2) 0.17924(2) 0.01580(5) Uani 1 1 d . . . . .
Al1 Al 0.80268(2) 0.77326(2) 0.24653(2) 0.01523(5) Uani 1 1 d . . . . .
C1 C 0.61915(8) 0.90187(8) 0.34748(6) 0.02104(17) Uani 1 1 d . . . . .
C2 C 0.60663(9) 0.95529(9) 0.40535(6) 0.02557(19) Uani 1 1 d . . . . .
H2 H 0.535984 1.008971 0.422376 0.031 Uiso 1 1 calc R U . . .
C3 C 0.71981(9) 0.91458(9) 0.43468(6) 0.02512(19) Uani 1 1 d . . . . .
H3 H 0.738630 0.936296 0.475032 0.030 Uiso 1 1 calc R U . . .
C4 C 0.79751(8) 0.83770(8) 0.39386(6) 0.02087(16) Uani 1 1 d . . . . .
C5 C 0.92503(8) 0.75910(8) 0.41488(6) 0.02134(17) Uani 1 1 d . . . . .
C6 C 1.00465(8) 0.72595(7) 0.33853(5) 0.01860(15) Uani 1 1 d . . . . .
C7 C 1.02922(8) 0.82217(8) 0.26930(6) 0.02051(16) Uani 1 1 d . . . . .
C8 C 1.00475(8) 0.82357(7) 0.18652(6) 0.01823(15) Uani 1 1 d . . . . .
C9 C 1.06448(8) 0.84479(8) 0.11469(6) 0.02095(17) Uani 1 1 d . . . . .
H9 H 1.140045 0.844031 0.107991 0.025 Uiso 1 1 calc R U . . .
C10 C 0.99127(8) 0.86795(8) 0.05280(6) 0.02082(16) Uani 1 1 d . . . . .
H10 H 1.008808 0.885467 -0.003007 0.025 Uiso 1 1 calc R U . . .
C11 C 0.88976(8) 0.86016(7) 0.08919(5) 0.01717(15) Uani 1 1 d . . . . .
C12 C 0.78515(8) 0.87107(7) 0.05124(5) 0.01825(15) Uani 1 1 d . . . . .
C13 C 0.67395(8) 0.91214(7) 0.10241(5) 0.01777(15) Uani 1 1 d . . . . .
C14 C 0.56706(8) 0.99964(8) 0.08041(6) 0.02108(17) Uani 1 1 d . . . . .
H14 H 0.546416 1.045333 0.028004 0.025 Uiso 1 1 calc R U . . .
C15 C 0.49357(8) 1.00862(8) 0.15084(6) 0.02203(17) Uani 1 1 d . . . . .
H15 H 0.414788 1.061376 0.154388 0.026 Uiso 1 1 calc R U . . .
C16 C 0.55871(8) 0.92601(8) 0.21298(6) 0.01930(16) Uani 1 1 d . . . . .
C17 C 0.52780(8) 0.90263(8) 0.30175(6) 0.02222(17) Uani 1 1 d . . . . .
C18 C 0.92180(9) 0.65245(9) 0.47374(6) 0.02624(19) Uani 1 1 d . . . . .
H18A H 0.895619 0.615833 0.446236 0.039 Uiso 1 1 calc R U . . .
H18B H 0.867474 0.672090 0.518872 0.039 Uiso 1 1 calc R U . . .
H18C H 1.000271 0.601929 0.493368 0.039 Uiso 1 1 calc R U . . .
C19 C 0.97623(10) 0.80489(10) 0.46140(7) 0.0300(2) Uani 1 1 d . . . . .
H19A H 1.060054 0.757434 0.467659 0.045 Uiso 1 1 calc R U . . .
H19B H 0.936512 0.805792 0.514175 0.045 Uiso 1 1 calc R U . . .
H19C H 0.964728 0.880605 0.431988 0.045 Uiso 1 1 calc R U . . .
C20 C 1.11567(8) 0.61994(8) 0.36052(6) 0.02098(16) Uani 1 1 d . . . . .
H20 H 1.179459 0.613271 0.385858 0.025 Uiso 1 1 calc R U . . .
C21 C 1.11110(8) 0.53703(8) 0.33919(6) 0.02041(16) Uani 1 1 d . . . . .
H21 H 1.169639 0.463021 0.345695 0.024 Uiso 1 1 calc R U . . .
C22 C 0.99637(8) 0.58466(7) 0.30357(5) 0.01743(15) Uani 1 1 d . . . . .
C23 C 0.95161(10) 0.94173(9) 0.27789(7) 0.0278(2) Uani 1 1 d . . . . .
H23A H 0.973882 0.951486 0.324840 0.042 Uiso 1 1 calc R U . . .
H23B H 0.869321 0.954118 0.284262 0.042 Uiso 1 1 calc R U . . .
H23C H 0.962518 0.995230 0.230014 0.042 Uiso 1 1 calc R U . . .
C24 C 1.15717(10) 0.80350(10) 0.27058(7) 0.0293(2) Uani 1 1 d . . . . .
H24A H 1.209747 0.732923 0.257592 0.044 Uiso 1 1 calc R U . . .
H24B H 1.173161 0.801319 0.323865 0.044 Uiso 1 1 calc R U . . .
H24C H 1.169923 0.864400 0.231109 0.044 Uiso 1 1 calc R U . . .
C25 C 0.77045(9) 0.95356(8) -0.03155(6) 0.02446(18) Uani 1 1 d . . . . .
H25A H 0.841088 0.925508 -0.065168 0.037 Uiso 1 1 calc R U . . .
H25B H 0.758015 1.025808 -0.025715 0.037 Uiso 1 1 calc R U . . .
H25C H 0.702873 0.961888 -0.056497 0.037 Uiso 1 1 calc R U . . .
C26 C 0.80698(9) 0.75831(8) 0.03845(6) 0.02304(17) Uani 1 1 d . . . . .
H26A H 0.740762 0.767472 0.011492 0.035 Uiso 1 1 calc R U . . .
H26B H 0.815235 0.704006 0.090273 0.035 Uiso 1 1 calc R U . . .
H26C H 0.878772 0.731980 0.005458 0.035 Uiso 1 1 calc R U . . .
C27 C 0.40678(9) 0.99123(10) 0.31818(7) 0.0300(2) Uani 1 1 d . . . . .
H27A H 0.407936 1.064526 0.300463 0.045 Uiso 1 1 calc R U . . .
H27B H 0.386852 0.975102 0.375553 0.045 Uiso 1 1 calc R U . . .
H27C H 0.348260 0.990646 0.289008 0.045 Uiso 1 1 calc R U . . .
C28 C 0.52290(10) 0.78821(9) 0.33118(7) 0.0284(2) Uani 1 1 d . . . . .
H28A H 0.464255 0.788048 0.301880 0.043 Uiso 1 1 calc R U . . .
H28B H 0.501651 0.774107 0.388406 0.043 Uiso 1 1 calc R U . . .
H28C H 0.599700 0.730025 0.321904 0.043 Uiso 1 1 calc R U . . .
N1 N 0.73571(7) 0.83021(7) 0.33887(5) 0.01884(14) Uani 1 1 d . . . . .
N2 N 0.93965(7) 0.68796(6) 0.30474(4) 0.01667(13) Uani 1 1 d . . . . .
N3 N 0.89699(7) 0.83357(6) 0.17079(5) 0.01688(13) Uani 1 1 d . . . . .
N4 N 0.66896(7) 0.86419(6) 0.18407(5) 0.01702(13) Uani 1 1 d . . . . .
N5 N 0.93911(7) 0.54738(6) 0.26978(5) 0.01958(14) Uani 1 1 d . . . . .
O1 O 0.83235(6) 0.63130(5) 0.23839(4) 0.01894(12) Uani 1 1 d . . . . .
C1_1 C 0.97713(8) 0.44412(7) 0.25332(6) 0.01978(16) Uani 1 1 d D U . . .
C2_1 C 0.93171(10) 0.43606(8) 0.18975(6) 0.02465(18) Uani 1 1 d D U . . .
H2_1 H 0.874143 0.500365 0.158076 0.030 Uiso 1 1 calc R U . . .
C3_1 C 0.97103(11) 0.33352(9) 0.17292(7) 0.0317(2) Uani 1 1 d D U . . .
H3_1 H 0.939654 0.328132 0.129836 0.038 Uiso 1 1 calc R U . . .
C4_1 C 1.05583(12) 0.23878(10) 0.21856(8) 0.0363(3) Uani 1 1 d D U . . .
H4_1 H 1.083868 0.169354 0.205956 0.044 Uiso 1 1 calc R U . . .
C5_1 C 1.09900(11) 0.24684(9) 0.28269(8) 0.0346(2) Uani 1 1 d D U . . .
H5_1 H 1.156298 0.182284 0.314370 0.042 Uiso 1 1 calc R U . . .
C6_1 C 1.05940(10) 0.34815(8) 0.30105(7) 0.0269(2) Uani 1 1 d D U . . .
H6_1 H 1.088029 0.352395 0.345902 0.032 Uiso 1 1 calc R U . . .
C1_2 C 0.58176(8) 0.30990(7) 0.15035(5) 0.01774(15) Uani 1 1 d D U . . .
C2_2 C 0.59914(9) 0.19962(8) 0.18449(6) 0.02328(18) Uani 1 1 d D U . . .
H2_2 H 0.545654 0.182967 0.224690 0.028 Uiso 1 1 calc R U . . .
C3_2 C 0.69488(9) 0.11448(8) 0.15944(6) 0.02389(18) Uani 1 1 d D U . . .
H3_2 H 0.705981 0.039591 0.181763 0.029 Uiso 1 1 calc R U . . .
C4_2 C 0.77455(8) 0.13859(8) 0.10174(6) 0.02154(17) Uani 1 1 d D U . . .
H4_2 H 0.840696 0.080082 0.085415 0.026 Uiso 1 1 calc R U . . .
C5_2 C 0.75744(9) 0.24828(8) 0.06794(6) 0.02301(18) Uani 1 1 d D U . . .
H5_2 H 0.811864 0.264519 0.028429 0.028 Uiso 1 1 calc R U . . .
C6_2 C 0.66079(8) 0.33445(7) 0.09180(6) 0.02106(17) Uani 1 1 d D U . . .
H6_2 H 0.648780 0.409400 0.068366 0.025 Uiso 1 1 calc R U . . .
C1_3 C 0.48532(8) 0.54018(7) 0.16032(5) 0.01804(15) Uani 1 1 d D U . . .
C2_3 C 0.41255(8) 0.64206(8) 0.11266(6) 0.02253(17) Uani 1 1 d D U . . .
H2_3 H 0.346628 0.648676 0.089868 0.027 Uiso 1 1 calc R U . . .
C3_3 C 0.43692(10) 0.73395(8) 0.09865(8) 0.0294(2) Uani 1 1 d D U . . .
H3_3 H 0.388190 0.802959 0.065435 0.035 Uiso 1 1 calc R U . . .
C4_3 C 0.53172(10) 0.72554(9) 0.13279(8) 0.0296(2) Uani 1 1 d D U . . .
H4_3 H 0.546623 0.789046 0.124190 0.036 Uiso 1 1 calc R U . . .
C5_3 C 0.60524(9) 0.62350(9) 0.17984(7) 0.0276(2) Uani 1 1 d D U . . .
H5_3 H 0.670470 0.617562 0.203061 0.033 Uiso 1 1 calc R U . . .
C6_3 C 0.58340(9) 0.53062(8) 0.19283(6) 0.02359(18) Uani 1 1 d D U . . .
H6_3 H 0.634781 0.460806 0.223658 0.028 Uiso 1 1 calc R U . . .
C1_4 C 0.33124(8) 0.45598(7) 0.12480(5) 0.01700(15) Uani 1 1 d D U . . .
C2_4 C 0.34155(9) 0.40850(8) 0.06268(6) 0.02130(17) Uani 1 1 d D U . . .
H2_4 H 0.414944 0.354662 0.049012 0.026 Uiso 1 1 calc R U . . .
C3_4 C 0.24253(10) 0.44129(9) 0.02103(6) 0.02642(19) Uani 1 1 d D U . . .
H3_4 H 0.248452 0.409593 -0.021366 0.032 Uiso 1 1 calc R U . . .
C4_4 C 0.13529(9) 0.51996(9) 0.04107(6) 0.02555(19) Uani 1 1 d D U . . .
H4_4 H 0.068386 0.541358 0.012370 0.031 Uiso 1 1 calc R U . . .
C5_4 C 0.12475(8) 0.56788(8) 0.10286(6) 0.02261(17) Uani 1 1 d D U . . .
H5_4 H 0.051322 0.622142 0.116027 0.027 Uiso 1 1 calc R U . . .
C6_4 C 0.22282(8) 0.53536(8) 0.14494(5) 0.01948(16) Uani 1 1 d D U . . .
H6_4 H 0.216437 0.566982 0.187475 0.023 Uiso 1 1 calc R U . . .
C1_5 C 0.41981(8) 0.37443(8) 0.28303(5) 0.01984(16) Uani 1 1 d D U . . .
C2_5 C 0.36908(8) 0.29904(8) 0.30424(6) 0.02181(17) Uani 1 1 d D U . . .
H2_5 H 0.346856 0.279777 0.263970 0.026 Uiso 1 1 calc R U . . .
C3_5 C 0.35123(9) 0.25233(9) 0.38447(6) 0.02559(19) Uani 1 1 d D U . . .
H3_5 H 0.318254 0.199990 0.398879 0.031 Uiso 1 1 calc R U . . .
C4_5 C 0.38136(11) 0.28184(10) 0.44345(6) 0.0324(2) Uani 1 1 d D U . . .
H4_5 H 0.370032 0.249114 0.498166 0.039 Uiso 1 1 calc R U . . .
C5_5 C 0.42803(13) 0.35921(12) 0.42231(7) 0.0397(3) Uani 1 1 d D U . . .
H5_5 H 0.446432 0.380934 0.462832 0.048 Uiso 1 1 calc R U . . .
C6_5 C 0.44835(11) 0.40561(10) 0.34234(6) 0.0315(2) Uani 1 1 d D U . . .
H6_5 H 0.481307 0.457941 0.328340 0.038 Uiso 1 1 calc R U . . .

loop_
_atom_site_aniso_label
_atom_site_aniso_U_11
_atom_site_aniso_U_22
_atom_site_aniso_U_33
_atom_site_aniso_U_23
_atom_site_aniso_U_13
_atom_site_aniso_U_12
P1 0.01527(10) 0.01331(9) 0.01625(10) -0.00444(7) 0.00089(7) -0.00390(7)
Al1 0.01333(11) 0.01364(11) 0.01584(12) -0.00236(9) 0.00031(9) -0.00438(9)
C1 0.0165(4) 0.0203(4) 0.0192(4) -0.0034(3) 0.0033(3) -0.0041(3)
C2 0.0215(4) 0.0242(4) 0.0221(4) -0.0079(3) 0.0040(3) -0.0023(3)
C3 0.0248(4) 0.0245(4) 0.0206(4) -0.0095(3) 0.0013(3) -0.0041(4)
C4 0.0194(4) 0.0207(4) 0.0183(4) -0.0060(3) 0.0010(3) -0.0048(3)
C5 0.0190(4) 0.0231(4) 0.0186(4) -0.0073(3) -0.0010(3) -0.0047(3)
C6 0.0164(4) 0.0188(4) 0.0191(4) -0.0061(3) -0.0012(3) -0.0053(3)
C7 0.0194(4) 0.0207(4) 0.0228(4) -0.0063(3) -0.0010(3) -0.0091(3)
C8 0.0159(4) 0.0177(4) 0.0208(4) -0.0053(3) 0.0016(3) -0.0073(3)
C9 0.0172(4) 0.0199(4) 0.0241(4) -0.0058(3) 0.0046(3) -0.0082(3)
C10 0.0195(4) 0.0193(4) 0.0199(4) -0.0047(3) 0.0047(3) -0.0070(3)
C11 0.0173(4) 0.0136(3) 0.0171(4) -0.0035(3) 0.0018(3) -0.0046(3)
C12 0.0189(4) 0.0157(3) 0.0170(4) -0.0028(3) -0.0009(3) -0.0054(3)
C13 0.0174(4) 0.0152(3) 0.0182(4) -0.0021(3) -0.0016(3) -0.0057(3)
C14 0.0187(4) 0.0180(4) 0.0214(4) -0.0011(3) -0.0042(3) -0.0046(3)
C15 0.0156(4) 0.0196(4) 0.0252(4) -0.0030(3) -0.0024(3) -0.0036(3)
C16 0.0144(4) 0.0182(4) 0.0219(4) -0.0032(3) 0.0003(3) -0.0055(3)
C17 0.0153(4) 0.0223(4) 0.0227(4) -0.0029(3) 0.0026(3) -0.0053(3)
C18 0.0249(5) 0.0262(5) 0.0179(4) -0.0037(3) 0.0003(3) -0.0041(4)
C19 0.0274(5) 0.0361(5) 0.0265(5) -0.0151(4) -0.0035(4) -0.0081(4)
C20 0.0159(4) 0.0233(4) 0.0201(4) -0.0053(3) -0.0019(3) -0.0049(3)
C21 0.0159(4) 0.0203(4) 0.0197(4) -0.0047(3) -0.0014(3) -0.0030(3)
C22 0.0161(4) 0.0162(3) 0.0159(4) -0.0028(3) 0.0004(3) -0.0044(3)
C23 0.0359(5) 0.0209(4) 0.0265(5) -0.0084(4) -0.0001(4) -0.0108(4)
C24 0.0245(5) 0.0343(5) 0.0342(5) -0.0066(4) -0.0041(4) -0.0172(4)
C25 0.0254(4) 0.0228(4) 0.0178(4) -0.0004(3) -0.0008(3) -0.0069(4)
C26 0.0258(4) 0.0197(4) 0.0232(4) -0.0070(3) -0.0021(3) -0.0078(3)
C27 0.0161(4) 0.0338(5) 0.0298(5) -0.0075(4) 0.0036(4) -0.0037(4)
C28 0.0245(5) 0.0292(5) 0.0284(5) -0.0007(4) 0.0019(4) -0.0138(4)
N1 0.0156(3) 0.0189(3) 0.0176(3) -0.0044(3) 0.0014(3) -0.0044(3)
N2 0.0155(3) 0.0159(3) 0.0165(3) -0.0035(2) -0.0005(2) -0.0052(3)
N3 0.0153(3) 0.0160(3) 0.0173(3) -0.0034(2) 0.0011(2) -0.0060(3)
N4 0.0150(3) 0.0153(3) 0.0177(3) -0.0022(2) 0.0004(2) -0.0053(3)
N5 0.0180(3) 0.0139(3) 0.0227(4) -0.0031(3) -0.0055(3) -0.0024(3)
O1 0.0156(3) 0.0141(3) 0.0233(3) -0.0016(2) -0.0052(2) -0.0036(2)
C1_1 0.0209(4) 0.0149(3) 0.0202(4) -0.0034(3) -0.0010(3) -0.0052(3)
C2_1 0.0304(5) 0.0197(4) 0.0225(4) -0.0036(3) -0.0043(4) -0.0093(4)
C3_1 0.0426(6) 0.0257(5) 0.0287(5) -0.0106(4) -0.0035(4) -0.0132(4)
C4_1 0.0419(6) 0.0224(5) 0.0416(6) -0.0149(4) -0.0027(5) -0.0065(4)
C5_1 0.0342(6) 0.0184(4) 0.0430(6) -0.0084(4) -0.0091(5) -0.0011(4)
C6_1 0.0288(5) 0.0174(4) 0.0289(5) -0.0043(3) -0.0080(4) -0.0036(4)
C1_2 0.0164(4) 0.0142(3) 0.0196(4) -0.0051(3) 0.0016(3) -0.0042(3)
C2_2 0.0205(4) 0.0161(4) 0.0297(5) -0.0066(3) 0.0079(3) -0.0072(3)
C3_2 0.0214(4) 0.0147(4) 0.0323(5) -0.0071(3) 0.0055(4) -0.0063(3)
C4_2 0.0187(4) 0.0176(4) 0.0254(4) -0.0086(3) 0.0040(3) -0.0050(3)
C5_2 0.0211(4) 0.0196(4) 0.0230(4) -0.0060(3) 0.0069(3) -0.0063(3)
C6_2 0.0216(4) 0.0150(4) 0.0213(4) -0.0032(3) 0.0038(3) -0.0056(3)
C1_3 0.0167(4) 0.0154(3) 0.0213(4) -0.0070(3) -0.0001(3) -0.0049(3)
C2_3 0.0196(4) 0.0156(4) 0.0303(5) -0.0039(3) -0.0042(3) -0.0058(3)
C3_3 0.0238(5) 0.0157(4) 0.0458(6) -0.0053(4) -0.0043(4) -0.0065(3)
C4_3 0.0245(5) 0.0216(4) 0.0471(6) -0.0150(4) 0.0019(4) -0.0108(4)
C5_3 0.0214(4) 0.0280(5) 0.0388(6) -0.0144(4) -0.0019(4) -0.0112(4)
C6_3 0.0188(4) 0.0215(4) 0.0294(5) -0.0077(4) -0.0035(3) -0.0060(3)
C1_4 0.0180(4) 0.0158(3) 0.0167(4) -0.0037(3) 0.0008(3) -0.0075(3)
C2_4 0.0251(4) 0.0193(4) 0.0211(4) -0.0076(3) 0.0012(3) -0.0100(3)
C3_4 0.0349(5) 0.0260(5) 0.0241(4) -0.0074(4) -0.0043(4) -0.0160(4)
C4_4 0.0270(5) 0.0264(4) 0.0258(5) -0.0009(4) -0.0072(4) -0.0149(4)
C5_4 0.0188(4) 0.0229(4) 0.0227(4) -0.0016(3) -0.0014(3) -0.0084(3)
C6_4 0.0178(4) 0.0202(4) 0.0176(4) -0.0049(3) 0.0009(3) -0.0060(3)
C1_5 0.0177(4) 0.0189(4) 0.0163(4) -0.0038(3) 0.0002(3) -0.0027(3)
C2_5 0.0190(4) 0.0205(4) 0.0194(4) -0.0042(3) 0.0031(3) -0.0046(3)
C3_5 0.0210(4) 0.0231(4) 0.0211(4) -0.0012(3) 0.0034(3) -0.0035(3)
C4_5 0.0315(5) 0.0353(6) 0.0181(4) 0.0001(4) -0.0015(4) -0.0077(4)
C5_5 0.0529(8) 0.0501(7) 0.0191(5) -0.0062(5) -0.0052(5) -0.0247(6)
C6_5 0.0401(6) 0.0360(6) 0.0210(5) -0.0058(4) -0.0025(4) -0.0188(5)

loop_
_atom_type_symbol
_atom_type_description
_atom_type_scat_dispersion_real
_atom_type_scat_dispersion_imag
_atom_type_scat_source
C C 0.0033 0.0016 'International Tables Vol C Tables 4.2.6.8 and 6.1.1.4'
N N 0.0061 0.0033 'International Tables Vol C Tables 4.2.6.8 and 6.1.1.4'
O O 0.0106 0.0060 'International Tables Vol C Tables 4.2.6.8 and 6.1.1.4'
Al Al 0.0645 0.0514 'International Tables Vol C Tables 4.2.6.8 and 6.1.1.4'
P P 0.1023 0.0942 'International Tables Vol C Tables 4.2.6.8 and 6.1.1.4'
Cl Cl 0.1484 0.1585 'International Tables Vol C Tables 4.2.6.8 and 6.1.1.4'
H H 0.0000 0.0000 'International Tables Vol C Tables 4.2.6.8 and 6.1.1.4'

loop_
_geom_angle_atom_site_label_1
_geom_angle_atom_site_label_2
_geom_angle_atom_site_label_3
_geom_angle
_geom_angle_site_symmetry_1
_geom_angle_site_symmetry_3
_geom_angle_publ_flag
C1_2 P1 C1_4 110.91(4) . . ?
C1_2 P1 C1_3 109.25(4) . . ?
C1_4 P1 C1_3 109.45(4) . . ?
C1_2 P1 C1_5 108.64(4) . . ?
C1_4 P1 C1_5 106.96(4) . . ?
C1_3 P1 C1_5 111.62(4) . . ?
N2 Al1 O1 80.55(3) . . ?
N2 Al1 N4 176.73(4) . . ?
O1 Al1 N4 101.28(3) . . ?
N2 Al1 N3 84.87(3) . . ?
O1 Al1 N3 111.23(3) . . ?
N4 Al1 N3 91.93(3) . . ?
N2 Al1 N1 85.40(3) . . ?
O1 Al1 N1 125.47(4) . . ?
N4 Al1 N1 95.64(4) . . ?
N3 Al1 N1 119.60(4) . . ?
C2 C1 N1 109.67(9) . . ?
C2 C1 C17 130.61(9) . . ?
N1 C1 C17 119.42(8) . . ?
C1 C2 C3 106.86(8) . . ?
C1 C2 H2 126.6 . . ?
C3 C2 H2 126.6 . . ?
C4 C3 C2 107.70(9) . . ?
C4 C3 H3 126.1 . . ?
C2 C3 H3 126.2 . . ?
C3 C4 N1 108.54(8) . . ?
C3 C4 C5 125.73(9) . . ?
N1 C4 C5 124.94(8) . . ?
C4 C5 C19 112.02(8) . . ?
C4 C5 C18 105.93(8) . . ?
C19 C5 C18 105.43(8) . . ?
C4 C5 C6 112.06(7) . . ?
C19 C5 C6 112.61(8) . . ?
C18 C5 C6 108.27(8) . . ?
N2 C6 C20 100.85(7) . . ?
N2 C6 C5 102.67(7) . . ?
C20 C6 C5 112.52(7) . . ?
N2 C6 C7 108.14(7) . . ?
C20 C6 C7 112.19(7) . . ?
C5 C6 C7 118.34(7) . . ?
C8 C7 C24 109.51(8) . . ?
C8 C7 C23 104.82(8) . . ?
C24 C7 C23 106.58(8) . . ?
C8 C7 C6 111.38(7) . . ?
C24 C7 C6 109.94(8) . . ?
C23 C7 C6 114.34(8) . . ?
C9 C8 N3 108.76(8) . . ?
C9 C8 C7 128.15(8) . . ?
N3 C8 C7 120.97(8) . . ?
C8 C9 C10 107.06(8) . . ?
C8 C9 H9 126.5 . . ?
C10 C9 H9 126.5 . . ?
C11 C10 C9 107.10(8) . . ?
C11 C10 H10 126.5 . . ?
C9 C10 H10 126.5 . . ?
N3 C11 C10 109.21(8) . . ?
N3 C11 C12 121.69(8) . . ?
C10 C11 C12 129.02(8) . . ?
C13 C12 C11 111.23(7) . . ?
C13 C12 C25 109.57(7) . . ?
C11 C12 C25 108.61(8) . . ?
C13 C12 C26 109.63(8) . . ?
C11 C12 C26 110.40(7) . . ?
C25 C12 C26 107.31(8) . . ?
C14 C13 N4 109.16(8) . . ?
C14 C13 C12 128.85(8) . . ?
N4 C13 C12 121.96(8) . . ?
C13 C14 C15 107.28(8) . . ?
C13 C14 H14 126.4 . . ?
C15 C14 H14 126.4 . . ?
C16 C15 C14 106.85(8) . . ?
C16 C15 H15 126.6 . . ?
C14 C15 H15 126.6 . . ?
C15 C16 N4 109.69(8) . . ?
C15 C16 C17 129.54(8) . . ?
N4 C16 C17 120.65(8) . . ?
C16 C17 C1 110.16(8) . . ?
C16 C17 C27 109.86(8) . . ?
C1 C17 C27 109.94(9) . . ?
C16 C17 C28 109.85(9) . . ?
C1 C17 C28 109.02(8) . . ?
C27 C17 C28 107.97(8) . . ?
C5 C18 H18A 109.5 . . ?
C5 C18 H18B 109.5 . . ?
H18A C18 H18B 109.5 . . ?
C5 C18 H18C 109.5 . . ?
H18A C18 H18C 109.5 . . ?
H18B C18 H18C 109.5 . . ?
C5 C19 H19A 109.5 . . ?
C5 C19 H19B 109.5 . . ?
H19A C19 H19B 109.5 . . ?
C5 C19 H19C 109.5 . . ?
H19A C19 H19C 109.5 . . ?
H19B C19 H19C 109.5 . . ?
C21 C20 C6 110.61(8) . . ?
C21 C20 H20 124.7 . . ?
C6 C20 H20 124.7 . . ?
C20 C21 C22 105.74(8) . . ?
C20 C21 H21 127.1 . . ?
C22 C21 H21 127.1 . . ?
N2 C22 N5 114.25(8) . . ?
N2 C22 C21 109.96(8) . . ?
N5 C22 C21 135.78(8) . . ?
C7 C23 H23A 109.5 . . ?
C7 C23 H23B 109.5 . . ?
H23A C23 H23B 109.5 . . ?
C7 C23 H23C 109.5 . . ?
H23A C23 H23C 109.5 . . ?
H23B C23 H23C 109.5 . . ?
C7 C24 H24A 109.5 . . ?
C7 C24 H24B 109.5 . . ?
H24A C24 H24B 109.5 . . ?
C7 C24 H24C 109.5 . . ?
H24A C24 H24C 109.5 . . ?
H24B C24 H24C 109.5 . . ?
C12 C25 H25A 109.5 . . ?
C12 C25 H25B 109.5 . . ?
H25A C25 H25B 109.5 . . ?
C12 C25 H25C 109.5 . . ?
H25A C25 H25C 109.5 . . ?
H25B C25 H25C 109.5 . . ?
C12 C26 H26A 109.5 . . ?
C12 C26 H26B 109.5 . . ?
H26A C26 H26B 109.5 . . ?
C12 C26 H26C 109.5 . . ?
H26A C26 H26C 109.5 . . ?
H26B C26 H26C 109.5 . . ?
C17 C27 H27A 109.5 . . ?
C17 C27 H27B 109.5 . . ?
H27A C27 H27B 109.5 . . ?
C17 C27 H27C 109.5 . . ?
H27A C27 H27C 109.5 . . ?
H27B C27 H27C 109.5 . . ?
C17 C28 H28A 109.5 . . ?
C17 C28 H28B 109.5 . . ?
H28A C28 H28B 109.5 . . ?
C17 C28 H28C 109.5 . . ?
H28A C28 H28C 109.5 . . ?
H28B C28 H28C 109.5 . . ?
C1 N1 C4 107.22(8) . . ?
C1 N1 Al1 124.09(7) . . ?
C4 N1 Al1 125.69(6) . . ?
C22 N2 C6 112.82(8) . . ?
C22 N2 Al1 117.67(6) . . ?
C6 N2 Al1 128.30(6) . . ?
C11 N3 C8 107.87(7) . . ?
C11 N3 Al1 124.70(6) . . ?
C8 N3 Al1 124.40(6) . . ?
C16 N4 C13 106.96(7) . . ?
C16 N4 Al1 125.09(6) . . ?
C13 N4 Al1 123.88(6) . . ?
C22 N5 C1_1 129.58(8) . . ?
C22 N5 O1 112.88(7) . . ?
C1_1 N5 O1 116.99(7) . . ?
N5 O1 Al1 113.77(5) . . ?
C2_1 C1_1 N5 120.01(8) . . ?
C2_1 C1_1 C6_1 119.56(9) . . ?
N5 C1_1 C6_1 120.42(9) . . ?
C3_1 C2_1 C1_1 119.79(10) . . ?
C3_1 C2_1 H2_1 120.1 . . ?
C1_1 C2_1 H2_1 120.1 . . ?
C4_1 C3_1 C2_1 120.69(11) . . ?
C4_1 C3_1 H3_1 119.7 . . ?
C2_1 C3_1 H3_1 119.7 . . ?
C5_1 C4_1 C3_1 119.29(10) . . ?
C5_1 C4_1 H4_1 120.4 . . ?
C3_1 C4_1 H4_1 120.4 . . ?
C4_1 C5_1 C6_1 120.75(10) . . ?
C4_1 C5_1 H5_1 119.6 . . ?
C6_1 C5_1 H5_1 119.6 . . ?
C5_1 C6_1 C1_1 119.86(10) . . ?
C5_1 C6_1 H6_1 120.1 . . ?
C1_1 C6_1 H6_1 120.1 . . ?
C6_2 C1_2 C2_2 120.19(8) . . ?
C6_2 C1_2 P1 119.62(7) . . ?
C2_2 C1_2 P1 120.16(7) . . ?
C3_2 C2_2 C1_2 119.77(9) . . ?
C3_2 C2_2 H2_2 120.1 . . ?
C1_2 C2_2 H2_2 120.1 . . ?
C2_2 C3_2 C4_2 120.17(9) . . ?
C2_2 C3_2 H3_2 119.9 . . ?
C4_2 C3_2 H3_2 119.9 . . ?
C3_2 C4_2 C5_2 120.05(8) . . ?
C3_2 C4_2 H4_2 120.0 . . ?
C5_2 C4_2 H4_2 120.0 . . ?
C4_2 C5_2 C6_2 120.26(9) . . ?
C4_2 C5_2 H5_2 119.9 . . ?
C6_2 C5_2 H5_2 119.9 . . ?
C5_2 C6_2 C1_2 119.54(8) . . ?
C5_2 C6_2 H6_2 120.2 . . ?
C1_2 C6_2 H6_2 120.2 . . ?
C2_3 C1_3 C6_3 119.82(8) . . ?
C2_3 C1_3 P1 120.49(7) . . ?
C6_3 C1_3 P1 119.69(7) . . ?
C3_3 C2_3 C1_3 119.76(9) . . ?
C3_3 C2_3 H2_3 120.1 . . ?
C1_3 C2_3 H2_3 120.1 . . ?
C4_3 C3_3 C2_3 120.51(10) . . ?
C4_3 C3_3 H3_3 119.7 . . ?
C2_3 C3_3 H3_3 119.7 . . ?
C3_3 C4_3 C5_3 119.81(9) . . ?
C3_3 C4_3 H4_3 120.1 . . ?
C5_3 C4_3 H4_3 120.1 . . ?
C6_3 C5_3 C4_3 120.24(9) . . ?
C6_3 C5_3 H5_3 119.9 . . ?
C4_3 C5_3 H5_3 119.9 . . ?
C5_3 C6_3 C1_3 119.81(9) . . ?
C5_3 C6_3 H6_3 120.1 . . ?
C1_3 C6_3 H6_3 120.1 . . ?
C2_4 C1_4 C6_4 120.43(9) . . ?
C2_4 C1_4 P1 121.50(7) . . ?
C6_4 C1_4 P1 118.05(7) . . ?
C3_4 C2_4 C1_4 118.99(9) . . ?
C3_4 C2_4 H2_4 120.5 . . ?
C1_4 C2_4 H2_4 120.5 . . ?
C4_4 C3_4 C2_4 120.47(9) . . ?
C4_4 C3_4 H3_4 119.8 . . ?
C2_4 C3_4 H3_4 119.8 . . ?
C3_4 C4_4 C5_4 120.70(9) . . ?
C3_4 C4_4 H4_4 119.6 . . ?
C5_4 C4_4 H4_4 119.6 . . ?
C6_4 C5_4 C4_4 119.25(9) . . ?
C6_4 C5_4 H5_4 120.4 . . ?
C4_4 C5_4 H5_4 120.4 . . ?
C5_4 C6_4 C1_4 120.16(9) . . ?
C5_4 C6_4 H6_4 119.9 . . ?
C1_4 C6_4 H6_4 119.9 . . ?
C6_5 C1_5 C2_5 119.87(9) . . ?
C6_5 C1_5 P1 121.96(8) . . ?
C2_5 C1_5 P1 118.02(7) . . ?
C3_5 C2_5 C1_5 119.85(10) . . ?
C3_5 C2_5 H2_5 120.1 . . ?
C1_5 C2_5 H2_5 120.1 . . ?
C4_5 C3_5 C2_5 120.30(10) . . ?
C4_5 C3_5 H3_5 119.9 . . ?
C2_5 C3_5 H3_5 119.9 . . ?
C5_5 C4_5 C3_5 119.75(10) . . ?
C5_5 C4_5 H4_5 120.1 . . ?
C3_5 C4_5 H4_5 120.1 . . ?
C4_5 C5_5 C6_5 120.84(11) . . ?
C4_5 C5_5 H5_5 119.6 . . ?
C6_5 C5_5 H5_5 119.6 . . ?
C5_5 C6_5 C1_5 119.34(11) . . ?
C5_5 C6_5 H6_5 120.3 . . ?
C1_5 C6_5 H6_5 120.3 . . ?

loop_
_geom_bond_atom_site_label_1
_geom_bond_atom_site_label_2
_geom_bond_distance
_geom_bond_site_symmetry_2
_geom_bond_publ_flag
P1 C1_2 1.7913(9) . ?
P1 C1_4 1.7919(9) . ?
P1 C1_3 1.7948(9) . ?
P1 C1_5 1.7963(9) . ?
Al1 N2 1.8813(8) . ?
Al1 O1 1.8840(7) . ?
Al1 N4 1.8957(8) . ?
Al1 N3 1.9056(8) . ?
Al1 N1 1.9199(8) . ?
C1 C2 1.3794(14) . ?
C1 N1 1.3871(12) . ?
C1 C17 1.5204(14) . ?
C2 C3 1.4231(15) . ?
C2 H2 0.9500 . ?
C3 C4 1.3835(13) . ?
C3 H3 0.9500 . ?
C4 N1 1.4001(12) . ?
C4 C5 1.5356(13) . ?
C5 C19 1.5393(15) . ?
C5 C18 1.5483(15) . ?
C5 C6 1.5933(13) . ?
C6 N2 1.4394(12) . ?
C6 C20 1.5201(13) . ?
C6 C7 1.6267(13) . ?
C7 C8 1.5306(13) . ?
C7 C24 1.5417(14) . ?
C7 C23 1.5486(14) . ?
C8 C9 1.3850(13) . ?
C8 N3 1.3895(12) . ?
C9 C10 1.4232(14) . ?
C9 H9 0.9500 . ?
C10 C11 1.3832(13) . ?
C10 H10 0.9500 . ?
C11 N3 1.3768(11) . ?
C11 C12 1.5222(13) . ?
C12 C13 1.5190(13) . ?
C12 C25 1.5388(13) . ?
C12 C26 1.5460(13) . ?
C13 C14 1.3811(12) . ?
C13 N4 1.3934(11) . ?
C14 C15 1.4234(14) . ?
C14 H14 0.9500 . ?
C15 C16 1.3802(13) . ?
C15 H15 0.9500 . ?
C16 N4 1.3862(11) . ?
C16 C17 1.5157(13) . ?
C17 C27 1.5343(14) . ?
C17 C28 1.5474(15) . ?
C18 H18A 0.9800 . ?
C18 H18B 0.9800 . ?
C18 H18C 0.9800 . ?
C19 H19A 0.9800 . ?
C19 H19B 0.9800 . ?
C19 H19C 0.9800 . ?
C20 C21 1.3427(14) . ?
C20 H20 0.9500 . ?
C21 C22 1.4748(13) . ?
C21 H21 0.9500 . ?
C22 N2 1.2934(11) . ?
C22 N5 1.3528(12) . ?
C23 H23A 0.9800 . ?
C23 H23B 0.9800 . ?
C23 H23C 0.9800 . ?
C24 H24A 0.9800 . ?
C24 H24B 0.9800 . ?
C24 H24C 0.9800 . ?
C25 H25A 0.9800 . ?
C25 H25B 0.9800 . ?
C25 H25C 0.9800 . ?
C26 H26A 0.9800 . ?
C26 H26B 0.9800 . ?
C26 H26C 0.9800 . ?
C27 H27A 0.9800 . ?
C27 H27B 0.9800 . ?
C27 H27C 0.9800 . ?
C28 H28A 0.9800 . ?
C28 H28B 0.9800 . ?
C28 H28C 0.9800 . ?
N5 C1_1 1.4006(12) . ?
N5 O1 1.4047(10) . ?
C1_1 C2_1 1.3959(13) . ?
C1_1 C6_1 1.4010(13) . ?
C2_1 C3_1 1.3920(14) . ?
C2_1 H2_1 0.9500 . ?
C3_1 C4_1 1.3919(17) . ?
C3_1 H3_1 0.9500 . ?
C4_1 C5_1 1.3881(18) . ?
C4_1 H4_1 0.9500 . ?
C5_1 C6_1 1.3882(15) . ?
C5_1 H5_1 0.9500 . ?
C6_1 H6_1 0.9500 . ?
C1_2 C6_2 1.3952(13) . ?
C1_2 C2_2 1.3980(12) . ?
C2_2 C3_2 1.3889(13) . ?
C2_2 H2_2 0.9500 . ?
C3_2 C4_2 1.3908(13) . ?
C3_2 H3_2 0.9500 . ?
C4_2 C5_2 1.3908(13) . ?
C4_2 H4_2 0.9500 . ?
C5_2 C6_2 1.3934(13) . ?
C5_2 H5_2 0.9500 . ?
C6_2 H6_2 0.9500 . ?
C1_3 C2_3 1.3957(13) . ?
C1_3 C6_3 1.4019(13) . ?
C2_3 C3_3 1.3921(14) . ?
C2_3 H2_3 0.9500 . ?
C3_3 C4_3 1.3858(16) . ?
C3_3 H3_3 0.9500 . ?
C4_3 C5_3 1.3956(16) . ?
C4_3 H4_3 0.9500 . ?
C5_3 C6_3 1.3885(14) . ?
C5_3 H5_3 0.9500 . ?
C6_3 H6_3 0.9500 . ?
C1_4 C2_4 1.3963(12) . ?
C1_4 C6_4 1.4022(12) . ?
C2_4 C3_4 1.3940(14) . ?
C2_4 H2_4 0.9500 . ?
C3_4 C4_4 1.3885(16) . ?
C3_4 H3_4 0.9500 . ?
C4_4 C5_4 1.3945(15) . ?
C4_4 H4_4 0.9500 . ?
C5_4 C6_4 1.3890(13) . ?
C5_4 H5_4 0.9500 . ?
C6_4 H6_4 0.9500 . ?
C1_5 C6_5 1.3954(14) . ?
C1_5 C2_5 1.3990(14) . ?
C2_5 C3_5 1.3919(13) . ?
C2_5 H2_5 0.9500 . ?
C3_5 C4_5 1.3861(17) . ?
C3_5 H3_5 0.9500 . ?
C4_5 C5_5 1.3847(19) . ?
C4_5 H4_5 0.9500 . ?
C5_5 C6_5 1.3938(16) . ?
C5_5 H5_5 0.9500 . ?
C6_5 H6_5 0.9500 . ?

loop_
_geom_torsion_atom_site_label_1
_geom_torsion_atom_site_label_2
_geom_torsion_atom_site_label_3
_geom_torsion_atom_site_label_4
_geom_torsion
_geom_torsion_site_symmetry_1
_geom_torsion_site_symmetry_2
_geom_torsion_site_symmetry_3
_geom_torsion_site_symmetry_4
_geom_torsion_publ_flag
N1 C1 C2 C3 -0.56(12) . . . . ?
C17 C1 C2 C3 172.94(10) . . . . ?
C1 C2 C3 C4 -0.07(12) . . . . ?
C2 C3 C4 N1 0.66(12) . . . . ?
C2 C3 C4 C5 -169.53(9) . . . . ?
C3 C4 C5 C19 -24.89(14) . . . . ?
N1 C4 C5 C19 166.48(9) . . . . ?
C3 C4 C5 C18 89.56(12) . . . . ?
N1 C4 C5 C18 -79.07(11) . . . . ?
C3 C4 C5 C6 -152.57(10) . . . . ?
N1 C4 C5 C6 38.79(13) . . . . ?
C4 C5 C6 N2 -51.75(10) . . . . ?
C19 C5 C6 N2 -179.12(8) . . . . ?
C18 C5 C6 N2 64.71(9) . . . . ?
C4 C5 C6 C20 -159.33(8) . . . . ?
C19 C5 C6 C20 73.30(10) . . . . ?
C18 C5 C6 C20 -42.87(10) . . . . ?
C4 C5 C6 C7 67.18(11) . . . . ?
C19 C5 C6 C7 -60.19(11) . . . . ?
C18 C5 C6 C7 -176.36(8) . . . . ?
N2 C6 C7 C8 -14.07(10) . . . . ?
C20 C6 C7 C8 96.27(9) . . . . ?
C5 C6 C7 C8 -130.11(8) . . . . ?
N2 C6 C7 C24 -135.65(8) . . . . ?
C20 C6 C7 C24 -25.31(11) . . . . ?
C5 C6 C7 C24 108.32(9) . . . . ?
N2 C6 C7 C23 104.53(9) . . . . ?
C20 C6 C7 C23 -145.13(8) . . . . ?
C5 C6 C7 C23 -11.51(12) . . . . ?
C24 C7 C8 C9 -21.73(13) . . . . ?
C23 C7 C8 C9 92.28(11) . . . . ?
C6 C7 C8 C9 -143.56(9) . . . . ?
C24 C7 C8 N3 176.75(8) . . . . ?
C23 C7 C8 N3 -69.24(10) . . . . ?
C6 C7 C8 N3 54.92(11) . . . . ?
N3 C8 C9 C10 -0.34(10) . . . . ?
C7 C8 C9 C10 -163.66(9) . . . . ?
C8 C9 C10 C11 0.10(10) . . . . ?
C9 C10 C11 N3 0.19(10) . . . . ?
C9 C10 C11 C12 -176.49(8) . . . . ?
N3 C11 C12 C13 31.23(11) . . . . ?
C10 C11 C12 C13 -152.45(9) . . . . ?
N3 C11 C12 C25 151.90(8) . . . . ?
C10 C11 C12 C25 -31.79(12) . . . . ?
N3 C11 C12 C26 -90.70(10) . . . . ?
C10 C11 C12 C26 85.61(11) . . . . ?
C11 C12 C13 C14 128.62(10) . . . . ?
C25 C12 C13 C14 8.52(14) . . . . ?
C26 C12 C13 C14 -109.00(11) . . . . ?
C11 C12 C13 N4 -49.03(11) . . . . ?
C25 C12 C13 N4 -169.13(8) . . . . ?
C26 C12 C13 N4 73.35(11) . . . . ?
N4 C13 C14 C15 1.46(11) . . . . ?
C12 C13 C14 C15 -176.43(9) . . . . ?
C13 C14 C15 C16 -0.08(11) . . . . ?
C14 C15 C16 N4 -1.34(11) . . . . ?
C14 C15 C16 C17 174.72(10) . . . . ?
C15 C16 C17 C1 -123.74(11) . . . . ?
N4 C16 C17 C1 51.94(12) . . . . ?
C15 C16 C17 C27 -2.48(15) . . . . ?
N4 C16 C17 C27 173.21(9) . . . . ?
C15 C16 C17 C28 116.15(11) . . . . ?
N4 C16 C17 C28 -68.16(11) . . . . ?
C2 C1 C17 C16 130.46(11) . . . . ?
N1 C1 C17 C16 -56.57(11) . . . . ?
C2 C1 C17 C27 9.24(15) . . . . ?
N1 C1 C17 C27 -177.79(8) . . . . ?
C2 C1 C17 C28 -108.93(12) . . . . ?
N1 C1 C17 C28 64.04(11) . . . . ?
N2 C6 C20 C21 1.38(10) . . . . ?
C5 C6 C20 C21 110.11(9) . . . . ?
C7 C6 C20 C21 -113.49(9) . . . . ?
C6 C20 C21 C22 -0.88(11) . . . . ?
C20 C21 C22 N2 -0.03(11) . . . . ?
C20 C21 C22 N5 178.61(10) . . . . ?
C2 C1 N1 C4 0.97(11) . . . . ?
C17 C1 N1 C4 -173.37(8) . . . . ?
C2 C1 N1 Al1 -160.36(7) . . . . ?
C17 C1 N1 Al1 25.31(12) . . . . ?
C3 C4 N1 C1 -1.00(11) . . . . ?
C5 C4 N1 C1 169.29(9) . . . . ?
C3 C4 N1 Al1 159.94(7) . . . . ?
C5 C4 N1 Al1 -29.77(13) . . . . ?
N5 C22 N2 C6 -177.97(8) . . . . ?
C21 C22 N2 C6 0.99(11) . . . . ?
N5 C22 N2 Al1 -9.49(11) . . . . ?
C21 C22 N2 Al1 169.47(6) . . . . ?
C20 C6 N2 C22 -1.42(10) . . . . ?
C5 C6 N2 C22 -117.69(8) . . . . ?
C7 C6 N2 C22 116.46(8) . . . . ?
C20 C6 N2 Al1 -168.38(6) . . . . ?
C5 C6 N2 Al1 75.34(9) . . . . ?
C7 C6 N2 Al1 -50.51(10) . . . . ?
O1 Al1 N2 C22 8.97(7) . . . . ?
N3 Al1 N2 C22 -103.58(7) . . . . ?
N1 Al1 N2 C22 136.10(7) . . . . ?
O1 Al1 N2 C6 175.40(8) . . . . ?
N3 Al1 N2 C6 62.85(8) . . . . ?
N1 Al1 N2 C6 -57.47(8) . . . . ?
C10 C11 N3 C8 -0.40(10) . . . . ?
C12 C11 N3 C8 176.57(8) . . . . ?
C10 C11 N3 Al1 -161.34(6) . . . . ?
C12 C11 N3 Al1 15.63(11) . . . . ?
C9 C8 N3 C11 0.46(10) . . . . ?
C7 C8 N3 C11 165.20(8) . . . . ?
C9 C8 N3 Al1 161.48(6) . . . . ?
C7 C8 N3 Al1 -33.79(11) . . . . ?
C15 C16 N4 C13 2.23(10) . . . . ?
C17 C16 N4 C13 -174.24(8) . . . . ?
C15 C16 N4 Al1 160.12(7) . . . . ?
C17 C16 N4 Al1 -16.35(12) . . . . ?
C14 C13 N4 C16 -2.27(10) . . . . ?
C12 C13 N4 C16 175.79(8) . . . . ?
C14 C13 N4 Al1 -160.49(7) . . . . ?
C12 C13 N4 Al1 17.57(12) . . . . ?
O1 Al1 N4 C16 115.15(7) . . . . ?
N3 Al1 N4 C16 -132.75(8) . . . . ?
N1 Al1 N4 C16 -12.75(8) . . . . ?
O1 Al1 N4 C13 -90.55(7) . . . . ?
N3 Al1 N4 C13 21.55(7) . . . . ?
N1 Al1 N4 C13 141.54(7) . . . . ?
N2 C22 N5 C1_1 174.81(9) . . . . ?
C21 C22 N5 C1_1 -3.79(18) . . . . ?
N2 C22 N5 O1 3.74(11) . . . . ?
C21 C22 N5 O1 -174.86(10) . . . . ?
C22 N5 O1 Al1 3.38(9) . . . . ?
C1_1 N5 O1 Al1 -168.91(6) . . . . ?
N2 Al1 O1 N5 -6.37(6) . . . . ?
N4 Al1 O1 N5 170.88(6) . . . . ?
N3 Al1 O1 N5 74.31(6) . . . . ?
N1 Al1 O1 N5 -83.75(7) . . . . ?
C22 N5 C1_1 C2_1 -151.34(10) . . . . ?
O1 N5 C1_1 C2_1 19.42(13) . . . . ?
C22 N5 C1_1 C6_1 29.64(15) . . . . ?
O1 N5 C1_1 C6_1 -159.59(9) . . . . ?
N5 C1_1 C2_1 C3_1 179.07(10) . . . . ?
C6_1 C1_1 C2_1 C3_1 -1.90(16) . . . . ?
C1_1 C2_1 C3_1 C4_1 -0.38(18) . . . . ?
C2_1 C3_1 C4_1 C5_1 1.7(2) . . . . ?
C3_1 C4_1 C5_1 C6_1 -0.7(2) . . . . ?
C4_1 C5_1 C6_1 C1_1 -1.6(2) . . . . ?
C2_1 C1_1 C6_1 C5_1 2.90(17) . . . . ?
N5 C1_1 C6_1 C5_1 -178.07(11) . . . . ?
C1_4 P1 C1_2 C6_2 94.87(8) . . . . ?
C1_3 P1 C1_2 C6_2 -25.86(9) . . . . ?
C1_5 P1 C1_2 C6_2 -147.84(8) . . . . ?
C1_4 P1 C1_2 C2_2 -83.15(9) . . . . ?
C1_3 P1 C1_2 C2_2 156.12(8) . . . . ?
C1_5 P1 C1_2 C2_2 34.14(9) . . . . ?
C6_2 C1_2 C2_2 C3_2 -0.57(16) . . . . ?
P1 C1_2 C2_2 C3_2 177.44(8) . . . . ?
C1_2 C2_2 C3_2 C4_2 1.30(16) . . . . ?
C2_2 C3_2 C4_2 C5_2 -1.12(16) . . . . ?
C3_2 C4_2 C5_2 C6_2 0.19(16) . . . . ?
C4_2 C5_2 C6_2 C1_2 0.54(16) . . . . ?
C2_2 C1_2 C6_2 C5_2 -0.35(15) . . . . ?
P1 C1_2 C6_2 C5_2 -178.37(8) . . . . ?
C1_2 P1 C1_3 C2_3 124.67(8) . . . . ?
C1_4 P1 C1_3 C2_3 3.05(9) . . . . ?
C1_5 P1 C1_3 C2_3 -115.16(8) . . . . ?
C1_2 P1 C1_3 C6_3 -54.50(9) . . . . ?
C1_4 P1 C1_3 C6_3 -176.11(8) . . . . ?
C1_5 P1 C1_3 C6_3 65.67(9) . . . . ?
C6_3 C1_3 C2_3 C3_3 -0.91(15) . . . . ?
P1 C1_3 C2_3 C3_3 179.93(8) . . . . ?
C1_3 C2_3 C3_3 C4_3 -1.13(17) . . . . ?
C2_3 C3_3 C4_3 C5_3 1.74(18) . . . . ?
C3_3 C4_3 C5_3 C6_3 -0.30(18) . . . . ?
C4_3 C5_3 C6_3 C1_3 -1.73(16) . . . . ?
C2_3 C1_3 C6_3 C5_3 2.33(15) . . . . ?
P1 C1_3 C6_3 C5_3 -178.50(8) . . . . ?
C1_2 P1 C1_4 C2_4 -6.58(9) . . . . ?
C1_3 P1 C1_4 C2_4 114.03(8) . . . . ?
C1_5 P1 C1_4 C2_4 -124.90(8) . . . . ?
C1_2 P1 C1_4 C6_4 175.01(7) . . . . ?
C1_3 P1 C1_4 C6_4 -64.38(8) . . . . ?
C1_5 P1 C1_4 C6_4 56.70(8) . . . . ?
C6_4 C1_4 C2_4 C3_4 0.06(14) . . . . ?
P1 C1_4 C2_4 C3_4 -178.31(7) . . . . ?
C1_4 C2_4 C3_4 C4_4 -0.02(15) . . . . ?
C2_4 C3_4 C4_4 C5_4 0.27(15) . . . . ?
C3_4 C4_4 C5_4 C6_4 -0.56(15) . . . . ?
C4_4 C5_4 C6_4 C1_4 0.59(14) . . . . ?
C2_4 C1_4 C6_4 C5_4 -0.35(14) . . . . ?
P1 C1_4 C6_4 C5_4 178.08(7) . . . . ?
C1_2 P1 C1_5 C6_5 101.97(9) . . . . ?
C1_4 P1 C1_5 C6_5 -138.24(9) . . . . ?
C1_3 P1 C1_5 C6_5 -18.55(10) . . . . ?
C1_2 P1 C1_5 C2_5 -73.68(8) . . . . ?
C1_4 P1 C1_5 C2_5 46.10(8) . . . . ?
C1_3 P1 C1_5 C2_5 165.79(7) . . . . ?
C6_5 C1_5 C2_5 C3_5 -2.36(14) . . . . ?
P1 C1_5 C2_5 C3_5 173.39(7) . . . . ?
C1_5 C2_5 C3_5 C4_5 1.28(15) . . . . ?
C2_5 C3_5 C4_5 C5_5 0.82(17) . . . . ?
C3_5 C4_5 C5_5 C6_5 -1.9(2) . . . . ?
C4_5 C5_5 C6_5 C1_5 0.8(2) . . . . ?
C2_5 C1_5 C6_5 C5_5 1.32(17) . . . . ?
P1 C1_5 C6_5 C5_5 -174.25(10) . . . . ?
